data_4500800
loop_
_publ_author_name
'Roll, Mark F.'
'Kampf, Jeffrey W.'
'Laine, Richard M.'

_publ_section_title
;
 Halogen Bonding Motifs in Polyhedral Phenylsilsesquioxanes: Effects of
 Systematic Variations in Geometry or Substitution
;
_journal_issue 10
_journal_name_full 'Crystal Growth &amp; Design'
_journal_page_first 4360
_journal_paper_doi 10.1021/cg200312g
_journal_volume 11
_journal_year 2011
_chemical_formula_moiety 'C48 H16 Br24 O12 Si8, 5(C6 H4 Cl2)'
_chemical_formula_sum 'C78 H36 Br24 Cl5 O12 Si8'
_chemical_formula_weight 3484.88
_chemical_name_systematic
;
 ?
;
_space_group_IT_number 2
_symmetry_cell_setting triclinic
_symmetry_space_group_name_Hall '-P 1'
_symmetry_space_group_name_H-M 'P -1'
_atom_sites_solution_hydrogens geom
_atom_sites_solution_primary direct
_atom_sites_solution_secondary difmap
_audit_creation_method SHELXL-97
_cell_angle_alpha 65.3990(10)
_cell_angle_beta 74.6160(10)
_cell_angle_gamma 82.1720(10)
_cell_formula_units_Z 2
_cell_length_a 15.5726(10)
_cell_length_b 20.4685(13)
_cell_length_c 20.6449(13)
_cell_measurement_reflns_used 9953
_cell_measurement_temperature 85(2)
_cell_measurement_theta_max 21.34
_cell_measurement_theta_min 2.19
_cell_volume 5766.3(6)
_computing_cell_refinement 'Bruker SMART'
_computing_data_collection 'Bruker SMART'
_computing_data_reduction 'Bruker SAINT'
_computing_molecular_graphics 'Bruker SHELXTL'
_computing_publication_material 'Bruker SHELXTL'
_computing_structure_refinement 'SHELXL-97 (Sheldrick, 2008)'
_computing_structure_solution 'SHELXS-97 (Sheldrick, 2008)'
_diffrn_ambient_temperature 85(2)
_diffrn_measured_fraction_theta_full 0.999
_diffrn_measured_fraction_theta_max 0.999
_diffrn_measurement_device_type 'CCD area detector'
_diffrn_measurement_method 'phi and omega scans'
_diffrn_radiation_monochromator graphite
_diffrn_radiation_source 'fine-focus sealed tube'
_diffrn_radiation_type MoK\a
_diffrn_radiation_wavelength 0.71073
_diffrn_reflns_av_R_equivalents 0.0540
_diffrn_reflns_av_sigmaI/netI 0.0294
_diffrn_reflns_limit_h_max 15
_diffrn_reflns_limit_h_min -15
_diffrn_reflns_limit_k_max 21
_diffrn_reflns_limit_k_min -20
_diffrn_reflns_limit_l_max 21
_diffrn_reflns_limit_l_min -21
_diffrn_reflns_number 136685
_diffrn_reflns_theta_full 21.40
_diffrn_reflns_theta_max 21.40
_diffrn_reflns_theta_min 1.09
_exptl_absorpt_coefficient_mu 8.573
_exptl_absorpt_correction_T_max 0.3799
_exptl_absorpt_correction_T_min 0.2789
_exptl_absorpt_correction_type multi-scan
_exptl_absorpt_process_details
;
  Blessing, R. Acta Cryst. (1995) A51 33-38.
  Sheldrick, G.  SADABS (Version 2008/1) Bruker AXS area
  detector absorption and other corrections, University of
  Gottingen, Germany 2008.
;
_exptl_crystal_colour colorless
_exptl_crystal_density_diffrn 2.007
_exptl_crystal_density_method 'not measured'
_exptl_crystal_description plate
_exptl_crystal_F_000 3274
_exptl_crystal_size_max 0.20
_exptl_crystal_size_mid 0.15
_exptl_crystal_size_min 0.14
_refine_diff_density_max 2.258
_refine_diff_density_min -1.409
_refine_diff_density_rms 0.151
_refine_ls_extinction_method none
_refine_ls_goodness_of_fit_ref 1.089
_refine_ls_hydrogen_treatment constr
_refine_ls_matrix_type full
_refine_ls_number_parameters 967
_refine_ls_number_reflns 13049
_refine_ls_number_restraints 296
_refine_ls_restrained_S_all 1.092
_refine_ls_R_factor_all 0.0757
_refine_ls_R_factor_gt 0.0629
_refine_ls_shift/su_max 0.000
_refine_ls_shift/su_mean 0.000
_refine_ls_structure_factor_coef Fsqd
_refine_ls_weighting_details 'calc w=1/[\s^2^(Fo^2^)+(0.1299P)^2^+1.7082P] where P=(Fo^2^+2Fc^2^)/3'
_refine_ls_weighting_scheme calc
_refine_ls_wR_factor_gt 0.1935
_refine_ls_wR_factor_ref 0.2024
_reflns_number_gt 10155
_reflns_number_total 13049
_reflns_threshold_expression >2sigma(I)
_cod_data_source_file cg200312g_si_002.cif
_cod_data_source_block br3ops
_cod_depositor_comments
;
The following automatic conversions were performed:

'_symmetry_cell_setting' value 'Triclinic' changed to 'triclinic'
according to /home/saulius/struct/CIF-dictionaries/cif_core.dic
dictionary named 'cif_core.dic' version 2.4.1 from 2010-06-29.

Automatic conversion script
Id: cif_fix_values 1715 2011-07-08 13:25:40Z adriana 
;
_cod_original_sg_symbol_H-M P-1
_cod_database_code 4500800

loop_
_symmetry_equiv_pos_as_xyz
'x, y, z'
'-x, -y, -z'

loop_
_atom_site_label
_atom_site_type_symbol
_atom_site_fract_x
_atom_site_fract_y
_atom_site_fract_z
_atom_site_U_iso_or_equiv
_atom_site_adp_type
_atom_site_occupancy
_atom_site_symmetry_multiplicity
_atom_site_calc_flag
_atom_site_refinement_flags
_atom_site_disorder_assembly
_atom_site_disorder_group
Br1 Br 0.16160(7) 0.52261(7) -0.13168(7) 0.0604(3) Uani 1 1 d D . .
Br2 Br 0.07563(8) 0.35641(7) -0.03578(8) 0.0721(4) Uani 1 1 d D . .
Br3 Br 0.0250(3) 0.2957(3) 0.1393(3) 0.0695(14) Uani 0.25 1 d PD A 2
Br4 Br 0.03411(9) 0.39125(6) 0.22533(7) 0.0622(3) Uani 1 1 d D . .
Br5 Br -0.16023(15) 0.73918(15) 0.28784(17) 0.0728(7) Uani 0.75 1 d PD . .
Br6 Br -0.3684(6) 0.6836(7) 0.3681(5) 0.172(5) Uani 0.25 1 d PD . .
Br7 Br -0.4082(2) 0.5172(3) 0.41803(19) 0.0894(14) Uani 0.50 1 d PDU . .
Br8 Br -0.2609(4) 0.4165(3) 0.3404(3) 0.166(3) Uani 0.75 1 d PD B 1
Br9 Br -0.11910(9) 0.82562(7) -0.00555(10) 0.0827(5) Uani 1 1 d D . .
Br10 Br -0.2575(5) 0.9608(4) 0.0007(6) 0.126(3) Uani 0.25 1 d PD C 2
Br11 Br -0.20936(9) 1.07532(7) 0.04644(9) 0.0847(5) Uani 1 1 d D . .
Br12 Br -0.05048(10) 1.03378(7) 0.14305(8) 0.0805(4) Uani 1 1 d D C .
Br13 Br 0.33923(8) 0.63698(7) -0.08634(7) 0.0719(4) Uani 1 1 d DU . .
Br14 Br 0.1876(3) 0.76386(16) -0.32917(13) 0.1992(16) Uani 1 1 d DU . .
Br15 Br 0.0098(2) 0.83067(14) -0.22783(14) 0.1163(9) Uani 0.75 1 d PDU D 1
Br16 Br 0.42548(8) 0.86987(7) -0.03482(11) 0.1023(6) Uani 1 1 d D . .
Br17 Br 0.74340(9) 0.71328(10) -0.07306(11) 0.1062(6) Uani 1 1 d D . .
Br18 Br 0.63947(8) 0.55982(7) 0.04829(8) 0.0750(4) Uani 1 1 d D . .
Br19 Br 0.03727(8) 0.84003(8) 0.29322(8) 0.0757(4) Uani 1 1 d DU . .
Br20 Br 0.0700(4) 0.9843(4) 0.3058(4) 0.200(3) Uani 0.50 1 d PDU . .
Br21 Br 0.22947(12) 1.09063(11) 0.18419(14) 0.1295(8) Uani 1 1 d DU . .
Br22 Br 0.3789(3) 1.0309(3) 0.0657(4) 0.151(3) Uani 0.75 1 d PDU E 1
Br23 Br 0.25845(9) 0.60686(9) 0.41409(8) 0.0819(4) Uani 1 1 d D . .
Br24 Br 0.1522(6) 0.6025(6) 0.5744(4) 0.134(3) Uani 0.25 1 d PD F 2
Br25 Br -0.05187(11) 0.56084(9) 0.63832(8) 0.0887(5) Uani 1 1 d D . .
Br26 Br -0.17558(8) 0.58914(8) 0.51643(8) 0.0764(4) Uani 1 1 d D F .
Br27 Br 0.39103(9) 0.46631(7) 0.10620(7) 0.0738(4) Uani 1 1 d D . .
Br28 Br 0.54810(11) 0.31316(11) 0.34434(10) 0.1098(6) Uani 1 1 d D . .
Br29 Br 0.41578(9) 0.40412(9) 0.43805(8) 0.0862(5) Uani 1 1 d D . .
Si1 Si 0.11599(18) 0.56054(15) 0.12706(16) 0.0434(7) Uani 1 1 d . . .
Si2 Si 0.25654(18) 0.55879(15) 0.20410(16) 0.0437(7) Uani 1 1 d . . .
Si3 Si 0.12952(19) 0.63551(17) 0.29261(17) 0.0480(7) Uani 1 1 d . . .
Si4 Si 0.19032(18) 0.77994(16) 0.17616(18) 0.0492(8) Uani 1 1 d . . .
Si5 Si 0.31893(17) 0.71276(15) 0.08185(17) 0.0459(7) Uani 1 1 d . . .
Si6 Si 0.17529(18) 0.71639(15) 0.00569(16) 0.0455(7) Uani 1 1 d . . .
Si7 Si 0.03849(18) 0.78243(16) 0.09597(18) 0.0490(8) Uani 1 1 d . . .
Si8 Si -0.01837(18) 0.63512(16) 0.21148(17) 0.0446(7) Uani 1 1 d . . .
O1 O 0.1888(4) 0.5284(3) 0.1782(4) 0.0448(16) Uani 1 1 d . . .
O2 O 0.2027(4) 0.5791(4) 0.2740(4) 0.0467(17) Uani 1 1 d . . .
O3 O 0.1745(4) 0.7134(4) 0.2543(4) 0.0514(18) Uani 1 1 d . . .
O4 O 0.2810(4) 0.7650(4) 0.1246(4) 0.0550(19) Uani 1 1 d . . .
O5 O 0.2993(4) 0.6309(4) 0.1377(4) 0.0464(17) Uani 1 1 d . . .
O6 O 0.2674(4) 0.7342(4) 0.0178(4) 0.0523(18) Uani 1 1 d . . .
O7 O 0.0950(4) 0.7707(3) 0.0224(4) 0.0493(18) Uani 1 1 d . . .
O8 O 0.1075(4) 0.7860(3) 0.1404(4) 0.0474(17) Uani 1 1 d . . .
O9 O -0.0238(4) 0.7126(4) 0.1459(4) 0.0505(18) Uani 1 1 d . . .
O10 O 0.0455(4) 0.6394(4) 0.2590(4) 0.0456(17) Uani 1 1 d . . .
O11 O 0.0228(4) 0.5759(3) 0.1770(4) 0.0440(16) Uani 1 1 d . . .
O12 O 0.1498(4) 0.6349(3) 0.0611(4) 0.0445(16) Uani 1 1 d . . .
C1 C 0.1025(6) 0.4998(6) 0.0846(6) 0.045(3) Uani 1 1 d . . .
C2 C 0.1284(6) 0.5240(6) 0.0092(6) 0.048(3) Uani 1 1 d . . .
H2 H 0.1519 0.5707 -0.0180 0.058 Uiso 1 1 calc R . .
C3 C 0.1218(6) 0.4836(6) -0.0284(3) 0.051(3) Uani 1 1 d D . .
C4 C 0.0888(7) 0.4157(6) 0.0106(7) 0.052(3) Uani 1 1 d D A .
C5 C 0.0627(6) 0.3909(4) 0.0828(6) 0.053(3) Uani 1 1 d D . .
H5 H 0.0381 0.3445 0.1088 0.063 Uiso 0.75 1 calc PR A 1
C6 C 0.0700(6) 0.4303(5) 0.1219(3) 0.045(3) Uani 1 1 d D A .
C7 C -0.1306(6) 0.6050(6) 0.2699(6) 0.053(3) Uani 1 1 d D . .
C8 C -0.1912(7) 0.6466(4) 0.3025(7) 0.075(4) Uani 1 1 d D . .
H8 H -0.1748 0.6929 0.2943 0.091 Uiso 0.25 1 calc PR G 2
C9 C -0.2743(6) 0.6214(7) 0.3463(8) 0.112(6) Uani 1 1 d D . .
H9 H -0.3138 0.6489 0.3697 0.135 Uiso 0.75 1 calc PR H 1
C10 C -0.2975(6) 0.5547(8) 0.3548(8) 0.111(6) Uani 1 1 d DU B .
H10 H -0.3566 0.5390 0.3793 0.133 Uiso 0.50 1 calc PR I 2
C11 C -0.2357(9) 0.5097(5) 0.3279(8) 0.110(6) Uani 1 1 d DU . .
H11 H -0.2479 0.4609 0.3416 0.132 Uiso 0.25 1 calc PR B 2
C12 C -0.1555(8) 0.5400(7) 0.2801(6) 0.080(4) Uani 1 1 d D B .
H12 H -0.1175 0.5141 0.2542 0.096 Uiso 1 1 calc R . .
C13 C -0.0295(6) 0.8671(5) 0.0756(6) 0.050(3) Uani 1 1 d D . .
C14 C -0.0990(7) 0.8843(5) 0.0393(6) 0.061(3) Uani 1 1 d D C .
C15 C -0.1478(5) 0.9470(6) 0.0282(6) 0.065(3) Uani 1 1 d D . .
H15 H -0.1915 0.9590 0.0002 0.078 Uiso 0.75 1 calc PR C 1
C16 C -0.1342(6) 0.9927(4) 0.0571(7) 0.060(3) Uani 1 1 d D C .
C17 C -0.0701(7) 0.9753(5) 0.0978(6) 0.058(3) Uani 1 1 d D . .
C18 C -0.0170(7) 0.9131(5) 0.1052(6) 0.051(3) Uani 1 1 d D C .
H18 H 0.0286 0.9024 0.1311 0.061 Uiso 1 1 calc R . .
C19 C 0.1823(8) 0.7294(6) -0.0885(6) 0.063(3) Uani 1 1 d U . .
C20 C 0.2508(6) 0.6977(5) -0.1325(6) 0.065(3) Uani 1 1 d DU . .
C21 C 0.2498(10) 0.7075(8) -0.2017(8) 0.088(4) Uani 1 1 d U . .
H21 H 0.2949 0.6862 -0.2286 0.106 Uiso 1 1 calc R . .
C22 C 0.1830(13) 0.7485(9) -0.2313(5) 0.108(5) Uani 1 1 d DU D .
C23 C 0.1114(9) 0.7801(9) -0.1933(9) 0.111(5) Uani 1 1 d DU . .
H23 H 0.0627 0.8053 -0.2139 0.133 Uiso 0.25 1 calc PR D 2
C24 C 0.1175(9) 0.7717(7) -0.1231(7) 0.078(4) Uani 1 1 d U D .
H24 H 0.0747 0.7965 -0.0984 0.094 Uiso 1 1 calc R . .
C25 C 0.4403(6) 0.7173(6) 0.0418(6) 0.052(3) Uani 1 1 d . . .
C26 C 0.4855(6) 0.7788(4) -0.0079(7) 0.067(3) Uani 1 1 d D . .
C27 C 0.5761(7) 0.7783(7) -0.0425(9) 0.082(4) Uani 1 1 d . . .
H27 H 0.6055 0.8216 -0.0758 0.099 Uiso 1 1 calc R . .
C28 C 0.6210(4) 0.7120(7) -0.0261(7) 0.069(4) Uani 1 1 d D . .
C29 C 0.5787(7) 0.6501(4) 0.0229(7) 0.057(3) Uani 1 1 d D . .
C30 C 0.4916(7) 0.6523(6) 0.0558(6) 0.051(3) Uani 1 1 d . . .
H30 H 0.4636 0.6086 0.0897 0.061 Uiso 1 1 calc R . .
C31 C 0.1987(7) 0.8671(6) 0.1821(7) 0.064(3) Uani 1 1 d U . .
C32 C 0.1392(6) 0.8926(6) 0.2296(6) 0.069(3) Uani 1 1 d DU . .
C33 C 0.1477(7) 0.9620(7) 0.2295(6) 0.078(3) Uani 1 1 d DU . .
H33 H 0.1045 0.9800 0.2608 0.094 Uiso 0.50 1 calc PR J 2
C34 C 0.2178(9) 0.9996(5) 0.1844(11) 0.102(4) Uani 1 1 d DU E .
C35 C 0.2793(7) 0.9766(7) 0.1323(8) 0.103(5) Uani 1 1 d DU . .
H35 H 0.3251 1.0074 0.0968 0.123 Uiso 0.25 1 calc PR E 2
C36 C 0.2715(8) 0.9094(7) 0.1342(9) 0.089(4) Uani 1 1 d U E .
H36 H 0.3154 0.8918 0.1030 0.107 Uiso 1 1 calc R . .
C37 C 0.0857(7) 0.6101(6) 0.3921(6) 0.052(3) Uani 1 1 d . . .
C38 C 0.1328(4) 0.6005(7) 0.4438(6) 0.059(3) Uani 1 1 d D F .
C39 C 0.0931(8) 0.5878(7) 0.5128(7) 0.076(4) Uani 1 1 d D . .
H39 H 0.1284 0.5823 0.5460 0.091 Uiso 0.75 1 calc PR F 1
C40 C 0.0009(9) 0.5822(6) 0.5383(4) 0.070(4) Uani 1 1 d D F .
C41 C -0.0499(4) 0.5934(6) 0.4884(7) 0.058(3) Uani 1 1 d D . .
C42 C -0.0085(8) 0.6062(6) 0.4174(6) 0.055(3) Uani 1 1 d . F .
H42 H -0.0436 0.6127 0.3838 0.066 Uiso 1 1 calc R . .
C43 C 0.3432(6) 0.4897(6) 0.2382(6) 0.048(3) Uani 1 1 d . . .
C44 C 0.3971(8) 0.4517(6) 0.2018(4) 0.060(3) Uani 1 1 d D . .
C45 C 0.4591(9) 0.3996(8) 0.2325(8) 0.083(4) Uani 1 1 d . . .
H45 H 0.4956 0.3737 0.2058 0.100 Uiso 1 1 calc R . .
C46 C 0.4666(8) 0.3861(6) 0.3021(7) 0.084(4) Uani 1 1 d D . .
C47 C 0.4105(8) 0.4240(8) 0.3411(4) 0.074(4) Uani 1 1 d D . .
C48 C 0.3496(6) 0.4753(6) 0.3089(7) 0.054(3) Uani 1 1 d . . .
H48 H 0.3117 0.5008 0.3354 0.065 Uiso 1 1 calc R . .
C49 C 0.5245(8) 0.6846(8) 0.2051(8) 0.089(3) Uani 1 1 d DU K .
C50 C 0.5806(9) 0.6255(8) 0.2102(9) 0.103(4) Uani 1 1 d DU . .
H50A H 0.5574 0.5787 0.2375 0.123 Uiso 0.662(10) 1 calc PR K 1
C51 C 0.6704(9) 0.6329(9) 0.1762(9) 0.106(4) Uani 1 1 d DU K .
H51 H 0.7078 0.5917 0.1784 0.127 Uiso 1 1 calc R . .
C52 C 0.7046(10) 0.6999(10) 0.1396(11) 0.135(6) Uani 1 1 d DU . .
H52 H 0.7668 0.7049 0.1187 0.162 Uiso 1 1 calc R K .
C53 C 0.6497(9) 0.7612(9) 0.1323(12) 0.136(6) Uani 1 1 d DU K .
H53 H 0.6732 0.8080 0.1078 0.163 Uiso 1 1 calc R . .
C54 C 0.5593(8) 0.7508(9) 0.1625(10) 0.114(5) Uani 1 1 d DU . .
H54A H 0.5198 0.7916 0.1531 0.137 Uiso 0.338(10) 1 calc PR K 2
Cl1 Cl 0.4131(2) 0.6750(3) 0.2444(3) 0.1094(14) Uani 1 1 d U . .
Cl2 Cl 0.4967(5) 0.8301(4) 0.1372(5) 0.132(3) Uani 0.662(10) 1 d PU K 1
Cl2A Cl 0.5610(9) 0.5418(8) 0.2385(8) 0.119(5) Uani 0.338(10) 1 d PU K 2

loop_
_atom_site_aniso_label
_atom_site_aniso_U_11
_atom_site_aniso_U_22
_atom_site_aniso_U_33
_atom_site_aniso_U_23
_atom_site_aniso_U_13
_atom_site_aniso_U_12
Br1 0.0456(6) 0.0908(9) 0.0663(8) -0.0564(7) -0.0156(6) 0.0180(6)
Br2 0.0652(8) 0.0865(9) 0.1039(10) -0.0742(8) -0.0337(7) 0.0202(7)
Br3 0.054(3) 0.068(3) 0.103(4) -0.055(3) -0.009(3) -0.008(2)
Br4 0.0799(8) 0.0533(7) 0.0614(8) -0.0289(6) -0.0198(6) 0.0003(6)
Br5 0.0548(12) 0.0796(18) 0.099(2) -0.0659(18) -0.0006(14) 0.0184(12)
Br6 0.095(5) 0.298(14) 0.103(6) -0.077(7) -0.030(5) 0.062(7)
Br7 0.055(2) 0.153(5) 0.065(2) -0.048(3) 0.0140(18) -0.058(3)
Br8 0.231(5) 0.175(5) 0.106(3) -0.067(3) 0.033(3) -0.160(5)
Br9 0.0639(8) 0.0694(9) 0.1457(14) -0.0646(9) -0.0486(9) 0.0204(7)
Br10 0.098(5) 0.104(5) 0.203(9) -0.077(6) -0.075(6) 0.038(4)
Br11 0.0639(8) 0.0629(8) 0.1178(12) -0.0399(8) -0.0111(8) 0.0222(7)
Br12 0.1010(10) 0.0671(8) 0.0904(10) -0.0561(8) -0.0245(8) 0.0300(7)
Br13 0.0562(7) 0.0791(9) 0.0755(9) -0.0417(7) -0.0014(6) 0.0225(6)
Br14 0.344(4) 0.180(2) 0.0965(15) -0.0869(16) -0.097(2) 0.116(3)
Br15 0.149(2) 0.1193(19) 0.1074(18) -0.0601(15) -0.0832(17) 0.0669(18)
Br16 0.0383(7) 0.0531(8) 0.1774(17) -0.0280(9) 0.0047(8) 0.0024(6)
Br17 0.0382(7) 0.1224(13) 0.1465(16) -0.0576(12) -0.0061(8) 0.0176(8)
Br18 0.0571(7) 0.0822(9) 0.1048(11) -0.0560(8) -0.0374(7) 0.0364(7)
Br19 0.0595(8) 0.0930(10) 0.0829(10) -0.0571(8) 0.0073(7) -0.0037(7)
Br20 0.194(6) 0.220(6) 0.254(7) -0.171(6) -0.056(5) 0.036(5)
Br21 0.0919(12) 0.1119(14) 0.224(2) -0.1225(16) -0.0033(13) -0.0099(10)
Br22 0.069(2) 0.094(3) 0.288(7) -0.121(4) 0.053(3) -0.040(2)
Br23 0.0591(8) 0.1348(13) 0.0777(9) -0.0657(9) -0.0108(7) -0.0190(8)
Br24 0.125(6) 0.189(9) 0.109(6) -0.068(6) -0.038(5) -0.022(6)
Br25 0.1064(11) 0.1002(11) 0.0639(9) -0.0483(8) 0.0045(8) -0.0140(9)
Br26 0.0583(8) 0.0990(10) 0.0727(9) -0.0486(8) 0.0093(6) -0.0053(7)
Br27 0.0884(9) 0.0805(9) 0.0684(9) -0.0495(7) -0.0273(7) 0.0308(7)
Br28 0.0808(10) 0.1305(15) 0.1086(13) -0.0415(11) -0.0335(9) 0.0304(10)
Br29 0.0595(8) 0.1375(13) 0.0661(9) -0.0400(9) -0.0275(7) 0.0072(8)
Si1 0.0413(16) 0.0462(17) 0.0531(18) -0.0302(15) -0.0131(14) 0.0039(13)
Si2 0.0403(16) 0.0492(17) 0.0482(18) -0.0285(15) -0.0089(13) 0.0055(13)
Si3 0.0395(16) 0.0616(19) 0.0564(19) -0.0390(16) -0.0066(14) -0.0022(14)
Si4 0.0322(15) 0.0517(18) 0.075(2) -0.0414(17) -0.0039(14) 0.0000(13)
Si5 0.0300(15) 0.0497(18) 0.0605(19) -0.0319(15) -0.0010(14) 0.0050(13)
Si6 0.0392(16) 0.0441(17) 0.0527(18) -0.0249(14) -0.0072(13) 0.0117(13)
Si7 0.0353(15) 0.0484(17) 0.070(2) -0.0360(16) -0.0072(14) 0.0096(13)
Si8 0.0368(15) 0.0518(18) 0.0591(19) -0.0379(16) -0.0084(14) 0.0011(13)
O1 0.048(4) 0.043(4) 0.052(4) -0.028(3) -0.012(3) 0.002(3)
O2 0.036(4) 0.061(4) 0.053(4) -0.037(4) -0.004(3) 0.000(3)
O3 0.038(4) 0.064(5) 0.072(5) -0.047(4) -0.014(4) -0.002(3)
O4 0.032(4) 0.056(4) 0.088(6) -0.045(4) -0.006(4) 0.000(3)
O5 0.044(4) 0.055(4) 0.047(4) -0.033(4) -0.002(3) 0.003(3)
O6 0.036(4) 0.052(4) 0.064(5) -0.027(4) -0.001(3) 0.005(3)
O7 0.044(4) 0.045(4) 0.069(5) -0.037(4) -0.011(4) 0.012(3)
O8 0.038(4) 0.047(4) 0.066(5) -0.037(4) -0.004(3) 0.003(3)
O9 0.032(4) 0.051(4) 0.077(5) -0.034(4) -0.015(3) 0.007(3)
O10 0.028(3) 0.066(5) 0.050(4) -0.034(4) 0.002(3) -0.010(3)
O11 0.040(4) 0.045(4) 0.055(4) -0.029(3) -0.010(3) 0.001(3)
O12 0.041(4) 0.048(4) 0.051(4) -0.030(4) -0.010(3) 0.013(3)
C1 0.043(6) 0.053(7) 0.045(7) -0.029(6) -0.014(5) 0.022(5)
C2 0.027(5) 0.049(6) 0.076(9) -0.036(6) -0.013(5) 0.009(5)
C3 0.041(6) 0.067(8) 0.067(8) -0.045(7) -0.026(6) 0.020(6)
C4 0.045(6) 0.069(8) 0.069(9) -0.056(7) -0.019(6) 0.022(6)
C5 0.040(6) 0.041(6) 0.099(10) -0.043(7) -0.032(6) 0.010(5)
C6 0.037(6) 0.040(6) 0.059(7) -0.023(6) -0.012(5) 0.007(5)
C7 0.040(6) 0.085(8) 0.054(7) -0.050(7) -0.004(5) -0.011(6)
C8 0.056(8) 0.094(10) 0.106(11) -0.069(9) -0.007(7) -0.024(7)
C9 0.030(7) 0.22(2) 0.117(13) -0.110(14) 0.011(8) -0.021(10)
C10 0.065(9) 0.191(16) 0.096(11) -0.083(11) 0.018(8) -0.058(10)
C11 0.120(12) 0.139(13) 0.111(11) -0.086(10) 0.002(10) -0.068(10)
C12 0.074(9) 0.122(12) 0.054(8) -0.050(8) 0.014(7) -0.046(9)
C13 0.037(6) 0.047(6) 0.073(8) -0.033(6) -0.013(6) 0.010(5)
C14 0.054(7) 0.049(7) 0.091(9) -0.035(7) -0.021(7) -0.001(6)
C15 0.032(6) 0.073(9) 0.080(9) -0.032(7) -0.002(6) 0.013(6)
C16 0.049(7) 0.042(7) 0.082(9) -0.026(6) -0.007(6) 0.010(5)
C17 0.060(7) 0.048(7) 0.060(8) -0.032(6) 0.005(6) 0.011(6)
C18 0.050(6) 0.053(7) 0.050(7) -0.028(6) -0.004(5) 0.012(5)
C19 0.078(7) 0.064(7) 0.058(7) -0.039(6) -0.021(5) 0.028(5)
C20 0.066(7) 0.055(7) 0.065(7) -0.025(6) -0.006(5) 0.012(5)
C21 0.109(10) 0.093(10) 0.068(7) -0.052(7) -0.012(6) 0.029(7)
C22 0.147(12) 0.115(11) 0.065(8) -0.050(8) -0.033(8) 0.053(9)
C23 0.143(10) 0.115(10) 0.089(8) -0.056(8) -0.063(7) 0.074(9)
C24 0.098(9) 0.076(8) 0.074(7) -0.046(7) -0.040(7) 0.046(7)
C25 0.031(6) 0.066(8) 0.064(7) -0.037(6) -0.008(5) 0.011(6)
C26 0.033(6) 0.053(7) 0.097(10) -0.022(7) -0.002(6) 0.003(6)
C27 0.034(7) 0.073(9) 0.123(12) -0.030(8) -0.006(7) -0.003(6)
C28 0.035(6) 0.080(10) 0.095(10) -0.042(8) -0.018(7) 0.024(7)
C29 0.044(7) 0.067(8) 0.079(9) -0.049(7) -0.031(6) 0.029(6)
C30 0.049(7) 0.065(7) 0.045(7) -0.027(6) -0.021(5) 0.009(6)
C31 0.037(6) 0.065(7) 0.108(9) -0.059(7) -0.007(5) -0.003(5)
C32 0.044(6) 0.081(7) 0.098(9) -0.053(7) -0.014(5) -0.002(5)
C33 0.055(7) 0.078(7) 0.141(10) -0.077(8) -0.037(5) 0.012(5)
C34 0.051(7) 0.094(8) 0.209(13) -0.101(9) -0.038(6) 0.001(6)
C35 0.047(7) 0.077(8) 0.198(14) -0.084(9) 0.007(7) -0.021(6)
C36 0.036(6) 0.076(7) 0.166(13) -0.075(8) 0.009(6) -0.010(5)
C37 0.042(6) 0.075(8) 0.048(7) -0.043(6) 0.017(5) -0.023(5)
C38 0.061(7) 0.081(8) 0.051(8) -0.043(6) -0.007(6) -0.011(6)
C39 0.064(9) 0.092(10) 0.083(10) -0.053(8) 0.001(8) -0.015(7)
C40 0.102(11) 0.060(8) 0.050(8) -0.037(6) 0.011(8) -0.016(7)
C41 0.053(7) 0.062(7) 0.068(9) -0.038(6) -0.012(6) 0.001(6)
C42 0.065(8) 0.060(7) 0.048(7) -0.034(6) -0.002(6) -0.003(6)
C43 0.034(6) 0.068(7) 0.049(7) -0.030(6) -0.013(5) 0.006(5)
C44 0.057(7) 0.080(8) 0.065(8) -0.048(7) -0.025(6) 0.014(6)
C45 0.084(10) 0.103(11) 0.080(10) -0.055(9) -0.034(8) 0.034(8)
C46 0.069(9) 0.099(11) 0.076(10) -0.039(9) -0.004(8) 0.013(8)
C47 0.060(8) 0.108(11) 0.052(8) -0.029(7) -0.017(6) 0.011(8)
C48 0.026(5) 0.063(7) 0.077(9) -0.037(6) -0.013(5) 0.019(5)
C49 0.058(6) 0.133(7) 0.108(11) -0.073(8) -0.029(6) -0.001(5)
C50 0.086(7) 0.132(8) 0.122(12) -0.070(9) -0.052(8) 0.017(6)
C51 0.089(8) 0.142(10) 0.111(12) -0.079(10) -0.030(8) 0.028(7)
C52 0.072(9) 0.169(12) 0.143(15) -0.059(13) -0.007(10) 0.024(7)
C53 0.073(7) 0.139(11) 0.167(16) -0.048(12) -0.003(10) -0.001(6)
C54 0.061(6) 0.131(8) 0.150(15) -0.065(10) -0.011(8) 0.004(6)
Cl1 0.062(2) 0.167(4) 0.109(3) -0.067(3) -0.010(2) -0.016(2)
Cl2 0.086(4) 0.118(5) 0.201(9) -0.090(5) -0.004(5) 0.004(4)
Cl2A 0.098(9) 0.135(8) 0.131(12) -0.058(9) -0.031(8) -0.006(7)

loop_
_atom_type_symbol
_atom_type_description
_atom_type_scat_dispersion_real
_atom_type_scat_dispersion_imag
_atom_type_scat_source
C C 0.0033 0.0016 'International Tables Vol C Tables 4.2.6.8 and 6.1.1.4'
H H 0.0000 0.0000 'International Tables Vol C Tables 4.2.6.8 and 6.1.1.4'
Br Br -0.2901 2.4595 'International Tables Vol C Tables 4.2.6.8 and 6.1.1.4'
Cl Cl 0.1484 0.1585 'International Tables Vol C Tables 4.2.6.8 and 6.1.1.4'
O O 0.0106 0.0060 'International Tables Vol C Tables 4.2.6.8 and 6.1.1.4'
Si Si 0.0817 0.0704 'International Tables Vol C Tables 4.2.6.8 and 6.1.1.4'

loop_
_geom_angle_atom_site_label_1
_geom_angle_atom_site_label_2
_geom_angle_atom_site_label_3
_geom_angle
O12 Si1 O11 108.5(3)
O12 Si1 O1 109.4(4)
O11 Si1 O1 108.1(4)
O12 Si1 C1 106.4(4)
O11 Si1 C1 112.0(4)
O1 Si1 C1 112.2(4)
O1 Si2 O5 109.0(4)
O1 Si2 O2 109.7(4)
O5 Si2 O2 108.5(4)
O1 Si2 C43 111.5(4)
O5 Si2 C43 112.2(4)
O2 Si2 C43 105.7(4)
O2 Si3 O10 109.3(4)
O2 Si3 O3 107.7(4)
O10 Si3 O3 109.2(4)
O2 Si3 C37 113.0(5)
O10 Si3 C37 106.7(4)
O3 Si3 C37 110.9(4)
O3 Si4 O4 108.8(4)
O3 Si4 O8 108.2(4)
O4 Si4 O8 109.6(4)
O3 Si4 C31 113.1(5)
O4 Si4 C31 108.5(4)
O8 Si4 C31 108.6(5)
O6 Si5 O5 109.4(4)
O6 Si5 O4 107.6(4)
O5 Si5 O4 109.4(4)
O6 Si5 C25 109.1(4)
O5 Si5 C25 106.8(4)
O4 Si5 C25 114.5(4)
O12 Si6 O7 109.3(4)
O12 Si6 O6 108.4(4)
O7 Si6 O6 110.5(4)
O12 Si6 C19 110.7(5)
O7 Si6 C19 104.6(4)
O6 Si6 C19 113.3(5)
O8 Si7 O9 109.4(4)
O8 Si7 O7 108.8(4)
O9 Si7 O7 107.1(4)
O8 Si7 C13 107.2(4)
O9 Si7 C13 111.2(4)
O7 Si7 C13 113.1(4)
O10 Si8 O9 109.0(4)
O10 Si8 O11 109.3(4)
O9 Si8 O11 109.2(4)
O10 Si8 C7 110.8(4)
O9 Si8 C7 111.4(4)
O11 Si8 C7 107.1(4)
Si2 O1 Si1 137.9(4)
Si3 O2 Si2 140.4(5)
Si4 O3 Si3 138.1(4)
Si4 O4 Si5 139.0(4)
Si5 O5 Si2 164.3(4)
Si5 O6 Si6 139.5(5)
Si6 O7 Si7 134.8(5)
Si7 O8 Si4 167.9(4)
Si8 O9 Si7 138.3(4)
Si8 O10 Si3 164.5(5)
Si1 O11 Si8 137.6(4)
Si1 O12 Si6 169.2(4)
C2 C1 C6 116.0(9)
C2 C1 Si1 117.9(8)
C6 C1 Si1 126.0(7)
C3 C2 C1 123.1(10)
C4 C3 C2 118.8(7)
C4 C3 Br1 122.4(7)
C2 C3 Br1 118.8(8)
C5 C4 C3 119.9(5)
C5 C4 Br2 118.0(8)
C3 C4 Br2 122.1(8)
C4 C5 C6 122.3(6)
C4 C5 Br3 121.5(8)
C6 C5 Br3 115.8(7)
C5 C6 C1 119.8(6)
C5 C6 Br4 120.6(6)
C1 C6 Br4 119.6(7)
C12 C7 C8 118.8(9)
C12 C7 Si8 117.5(7)
C8 C7 Si8 123.7(7)
C9 C8 C7 121.5(7)
C9 C8 Br5 118.1(8)
C7 C8 Br5 120.3(7)
C8 C9 C10 117.8(7)
C8 C9 Br6 122.2(9)
C10 C9 Br6 117.0(9)
C9 C10 C11 121.6(6)
C9 C10 Br7 118.4(9)
C11 C10 Br7 119.2(10)
C12 C11 C10 117.2(8)
C12 C11 Br8 117.9(9)
C10 C11 Br8 124.1(9)
C7 C12 C11 122.1(10)
C18 C13 C14 117.3(8)
C18 C13 Si7 117.2(7)
C14 C13 Si7 125.1(7)
C15 C14 C13 121.7(6)
C15 C14 Br9 117.6(7)
C13 C14 Br9 120.3(6)
C14 C15 C16 120.2(7)
C14 C15 Br10 121.7(7)
C16 C15 Br10 115.3(7)
C15 C16 C17 119.9(5)
C15 C16 Br11 118.7(7)
C17 C16 Br11 121.3(7)
C16 C17 C18 119.3(6)
C16 C17 Br12 122.4(6)
C18 C17 Br12 118.3(7)
C13 C18 C17 121.3(9)
C24 C19 C20 115.2(10)
C24 C19 Si6 118.6(9)
C20 C19 Si6 126.2(8)
C21 C20 C19 123.0(8)
C21 C20 Br13 120.2(9)
C19 C20 Br13 116.7(8)
C22 C21 C20 118.3(11)
C21 C22 C23 123.9(8)
C21 C22 Br14 116.6(10)
C23 C22 Br14 119.5(9)
C24 C23 C22 115.8(7)
C24 C23 Br15 118.0(9)
C22 C23 Br15 126.2(9)
C19 C24 C23 123.5(11)
C26 C25 C30 115.5(9)
C26 C25 Si5 125.5(7)
C30 C25 Si5 118.6(9)
C25 C26 C27 123.4(8)
C25 C26 Br16 120.7(7)
C27 C26 Br16 115.9(8)
C28 C27 C26 117.2(10)
C29 C28 C27 121.1(7)
C29 C28 Br17 122.6(8)
C27 C28 Br17 116.2(9)
C30 C29 C28 120.2(7)
C30 C29 Br18 118.0(8)
C28 C29 Br18 121.8(8)
C29 C30 C25 122.6(10)
C32 C31 C36 118.4(10)
C32 C31 Si4 125.0(8)
C36 C31 Si4 116.7(9)
C31 C32 C33 122.2(7)
C31 C32 Br19 120.6(8)
C33 C32 Br19 117.0(7)
C34 C33 C32 117.4(7)
C34 C33 Br20 124.4(9)
C32 C33 Br20 117.2(8)
C33 C34 C35 122.2(6)
C33 C34 Br21 117.7(10)
C35 C34 Br21 119.9(10)
C36 C35 C34 119.4(8)
C36 C35 Br22 117.6(9)
C34 C35 Br22 122.8(8)
C35 C36 C31 120.0(11)
C38 C37 C42 116.1(9)
C38 C37 Si3 127.7(7)
C42 C37 Si3 115.9(8)
C39 C38 C37 122.3(7)
C39 C38 Br23 118.9(8)
C37 C38 Br23 118.7(7)
C38 C39 C40 121.8(8)
C38 C39 Br24 121.0(9)
C40 C39 Br24 114.9(8)
C41 C40 C39 118.3(6)
C41 C40 Br25 121.7(9)
C39 C40 Br25 120.0(9)
C42 C41 C40 119.5(7)
C42 C41 Br26 118.6(8)
C40 C41 Br26 121.9(8)
C41 C42 C37 121.9(10)
C44 C43 C48 118.5(9)
C44 C43 Si2 126.3(8)
C48 C43 Si2 115.1(7)
C43 C44 C45 122.3(8)
C43 C44 Br27 121.3(8)
C45 C44 Br27 116.3(8)
C46 C45 C44 119.2(11)
C45 C46 C47 119.3(7)
C45 C46 Br28 118.8(9)
C47 C46 Br28 121.7(9)
C48 C47 C46 119.8(7)
C48 C47 Br29 119.7(9)
C46 C47 Br29 120.4(8)
C47 C48 C43 120.8(9)
C54 C49 C50 117.7(12)
C54 C49 Cl1 121.1(10)
C50 C49 Cl1 120.9(11)
C49 C50 C51 121.2(13)
C49 C50 Cl2A 131.7(12)
C51 C50 Cl2A 106.1(12)
C52 C51 C50 119.5(13)
C51 C52 C53 121.0(13)
C54 C53 C52 117.1(14)
C49 C54 C53 122.9(13)
C49 C54 Cl2 124.5(10)
C53 C54 Cl2 112.5(12)

loop_
_geom_bond_atom_site_label_1
_geom_bond_atom_site_label_2
_geom_bond_distance
Br1 C3 1.894(5)
Br2 C4 1.891(5)
Br3 C5 1.886(5)
Br4 C6 1.892(5)
Br5 C8 1.900(5)
Br6 C9 1.896(5)
Br7 C10 1.896(5)
Br8 C11 1.899(5)
Br9 C14 1.892(5)
Br10 C15 1.888(5)
Br11 C16 1.889(5)
Br12 C17 1.891(5)
Br13 C20 1.896(5)
Br14 C22 1.893(5)
Br15 C23 1.902(5)
Br16 C26 1.896(5)
Br17 C28 1.894(5)
Br18 C29 1.887(5)
Br19 C32 1.894(5)
Br20 C33 1.894(5)
Br21 C34 1.894(5)
Br22 C35 1.897(5)
Br23 C38 1.895(5)
Br24 C39 1.891(5)
Br25 C40 1.892(5)
Br26 C41 1.891(5)
Br27 C44 1.895(5)
Br28 C46 1.895(5)
Br29 C47 1.892(5)
Si1 O12 1.600(7)
Si1 O11 1.619(7)
Si1 O1 1.640(7)
Si1 C1 1.854(10)
Si2 O1 1.593(7)
Si2 O5 1.612(7)
Si2 O2 1.649(7)
Si2 C43 1.863(10)
Si3 O2 1.600(7)
Si3 O10 1.615(7)
Si3 O3 1.619(8)
Si3 C37 1.850(10)
Si4 O3 1.603(8)
Si4 O4 1.604(7)
Si4 O8 1.615(7)
Si4 C31 1.862(11)
Si5 O6 1.602(8)
Si5 O5 1.605(7)
Si5 O4 1.616(7)
Si5 C25 1.849(10)
Si6 O12 1.612(7)
Si6 O7 1.622(7)
Si6 O6 1.632(7)
Si6 C19 1.824(12)
Si7 O8 1.613(7)
Si7 O9 1.633(8)
Si7 O7 1.636(7)
Si7 C13 1.853(9)
Si8 O10 1.603(7)
Si8 O9 1.610(8)
Si8 O11 1.627(7)
Si8 C7 1.856(10)
C1 C2 1.382(15)
C1 C6 1.397(14)
C2 C3 1.376(14)
C3 C4 1.374(14)
C4 C5 1.321(14)
C5 C6 1.389(14)
C7 C12 1.351(13)
C7 C8 1.411(11)
C8 C9 1.389(12)
C9 C10 1.389(15)
C10 C11 1.406(13)
C11 C12 1.402(13)
C13 C18 1.374(12)
C13 C14 1.402(11)
C14 C15 1.363(11)
C15 C16 1.365(13)
C16 C17 1.389(11)
C17 C18 1.394(11)
C19 C24 1.382(16)
C19 C20 1.474(15)
C20 C21 1.361(17)
C21 C22 1.354(19)
C22 C23 1.429(19)
C23 C24 1.414(18)
C25 C26 1.385(15)
C25 C30 1.415(15)
C26 C27 1.402(16)
C27 C28 1.390(17)
C28 C29 1.367(15)
C29 C30 1.351(15)
C31 C32 1.380(15)
C31 C36 1.404(17)
C32 C33 1.444(16)
C33 C34 1.321(18)
C34 C35 1.430(19)
C35 C36 1.382(17)
C37 C38 1.383(15)
C37 C42 1.421(15)
C38 C39 1.323(15)
C39 C40 1.394(17)
C40 C41 1.386(16)
C41 C42 1.364(15)
C43 C44 1.360(14)
C43 C48 1.391(15)
C44 C45 1.398(17)
C45 C46 1.379(18)
C46 C47 1.406(17)
C47 C48 1.388(15)
C49 C54 1.363(15)
C49 C50 1.376(13)
C49 Cl1 1.709(13)
C50 C51 1.385(14)
C50 Cl2A 1.61(2)
C51 C52 1.362(16)
C52 C53 1.396(14)
C53 C54 1.386(14)
C54 Cl2 1.729(17)
